data_7249601
loop_
_publ_author_name
'Kushwaha, Aparna'
'Srivastava, Devyani'
'Kociok-K\"ohn, Gabriele'
'Ahmed, Sarfaraz'
'Tiekink, Edward R. T.'
'Kumar, Abhinav'

_publ_section_title
;
 On the nature and interplay of Hg&#x00B7;&#x00B7;&#x00B7;O/S
 spodium-bonding and O&#x00B7;&#x00B7;&#x00B7;S chalcogen-bonding in
 one-dimensional phenylmercury(II)
 3-alkoxycyclobutene-1,2-dione-4-thiolate coordination polymers
;
_journal_name_full CrystEngComm
_journal_paper_doi 10.1039/D4CE00879K
_journal_year 2024
_chemical_formula_moiety 'C11 H8 Hg O3 S'
_chemical_formula_sum 'C11 H8 Hg O3 S'
_chemical_formula_weight 420.82
_space_group_crystal_system monoclinic
_space_group_IT_number 9
_space_group_name_Hall 'C -2yc'
_space_group_name_H-M_alt 'C 1 c 1'
_atom_sites_solution_hydrogens geom
_atom_sites_solution_primary direct
_atom_sites_solution_secondary difmap
_audit_creation_method SHELXL-2017/1
_audit_update_record
;
2024-08-03 deposited with the CCDC.	2024-11-19 downloaded from the CCDC.
;
_cell_angle_alpha 90
_cell_angle_beta 101.106(2)
_cell_angle_gamma 90
_cell_formula_units_Z 8
_cell_length_a 12.7721(3)
_cell_length_b 9.5804(2)
_cell_length_c 19.5867(4)
_cell_measurement_reflns_used 6202
_cell_measurement_temperature 150(2)
_cell_measurement_theta_max 72.5490
_cell_measurement_theta_min 5.7970
_cell_volume 2351.78(9)
_computing_cell_refinement 'CrysAlisPro (Rigaku OD, 2023)'
_computing_data_collection 'CrysAlisPro (Rigaku OD, 2023)'
_computing_data_reduction 'CrysAlisPro (Rigaku OD, 2023)'
_computing_molecular_graphics 'ORTEP-3 for Windows (Farrugia, 2012), DIAMOND (Brandenburg, 2006)'
_computing_publication_material 'SHELXL-2017/1 (Sheldrick, 2015b)'
_computing_structure_refinement 'SHELXL-2017/1 (Sheldrick, 2015b)'
_computing_structure_solution 'SHELXS (Sheldrick, 2015a)'
_diffrn_ambient_environment N~2~
_diffrn_ambient_temperature 150(2)
_diffrn_detector 'CCD plate'
_diffrn_detector_area_resol_mean 8.0734
_diffrn_detector_type EosS2
_diffrn_measured_fraction_theta_full 1.000
_diffrn_measured_fraction_theta_max 0.994
_diffrn_measurement_device 'four-circle diffractometer'
_diffrn_measurement_device_type 'New Xcalibur, EosS2'
_diffrn_measurement_method '\w scans'
_diffrn_radiation_monochromator graphite
_diffrn_radiation_probe x-ray
_diffrn_radiation_type CuK\a
_diffrn_radiation_wavelength 1.54184
_diffrn_reflns_av_R_equivalents 0.0334
_diffrn_reflns_av_unetI/netI 0.0361
_diffrn_reflns_Laue_measured_fraction_full 1.000
_diffrn_reflns_Laue_measured_fraction_max 0.994
_diffrn_reflns_limit_h_max 15
_diffrn_reflns_limit_h_min -15
_diffrn_reflns_limit_k_max 8
_diffrn_reflns_limit_k_min -11
_diffrn_reflns_limit_l_max 22
_diffrn_reflns_limit_l_min -24
_diffrn_reflns_number 9204
_diffrn_reflns_point_group_measured_fraction_full 1.000
_diffrn_reflns_point_group_measured_fraction_max 0.994
_diffrn_reflns_theta_full 67.684
_diffrn_reflns_theta_max 72.964
_diffrn_reflns_theta_min 4.601
_diffrn_source 'fine-focus sealed X-ray tube'
_diffrn_source_type 'Enhance (Mo) X-ray Source'
_exptl_absorpt_coefficient_mu 25.062
_exptl_absorpt_correction_T_max 1.00000
_exptl_absorpt_correction_T_min 0.30131
_exptl_absorpt_correction_type multi-scan
_exptl_absorpt_process_details
;
CrysAlisPro 1.171.42.95a (Rigaku Oxford Diffraction, 2023)
Analytical numeric absorption correction using a multifaceted crystal
model based on expressions derived by R.C. Clark & J.S. Reid.
(Clark, R. C. & Reid, J. S. (1995). Acta Cryst. A51, 887-897)
Empirical absorption correction using spherical harmonics,
implemented in SCALE3 ABSPACK scaling algorithm.
;
_exptl_crystal_colour colourless
_exptl_crystal_density_diffrn 2.377
_exptl_crystal_description plate
_exptl_crystal_F_000 1552
_exptl_crystal_size_max 0.150
_exptl_crystal_size_mid 0.150
_exptl_crystal_size_min 0.020
_refine_diff_density_max 1.129
_refine_diff_density_min -1.999
_refine_diff_density_rms 0.176
_refine_ls_abs_structure_details
;
 Refined as an inversion twin.
;
_refine_ls_abs_structure_Flack 0.33(4)
_refine_ls_extinction_method none
_refine_ls_goodness_of_fit_ref 1.240
_refine_ls_hydrogen_treatment constr
_refine_ls_matrix_type full
_refine_ls_number_parameters 292
_refine_ls_number_reflns 3832
_refine_ls_number_restraints 184
_refine_ls_restrained_S_all 1.235
_refine_ls_R_factor_all 0.0402
_refine_ls_R_factor_gt 0.0396
_refine_ls_shift/su_max 0.002
_refine_ls_shift/su_mean 0.000
_refine_ls_structure_factor_coef Fsqd
_refine_ls_weighting_details 'w=1/[\s^2^(Fo^2^)+(0.0352P)^2^+21.7966P] where P=(Fo^2^+2Fc^2^)/3'
_refine_ls_weighting_scheme calc
_refine_ls_wR_factor_gt 0.1001
_refine_ls_wR_factor_ref 0.1005
_reflns_Friedel_coverage 0.998
_reflns_Friedel_fraction_full 1.000
_reflns_Friedel_fraction_max 0.994
_reflns_number_gt 3757
_reflns_number_total 3832
_reflns_threshold_expression 'I > 2\s(I)'
_cod_data_source_file d4ce00879k2.cif
_cod_data_source_block shelx
_cod_original_sg_symbol_H-M 'C c'
_cod_database_code 7249601
_shelx_shelxl_version_number 2017/1
_shelx_space_group_comment
;
The symmetry employed for this shelxl refinement is uniquely defined
by the following loop, which should always be used as a source of
symmetry information in preference to the above space-group names.
They are only intended as comments.
;
_shelx_estimated_absorpt_t_min 0.117
_shelx_estimated_absorpt_t_max 0.634

loop_
_space_group_symop_operation_xyz
'x, y, z'
'x, -y, z+1/2'
'x+1/2, y+1/2, z'
'x+1/2, -y+1/2, z+1/2'

loop_
_atom_site_label
_atom_site_type_symbol
_atom_site_fract_x
_atom_site_fract_y
_atom_site_fract_z
_atom_site_U_iso_or_equiv
_atom_site_adp_type
_atom_site_occupancy
_atom_site_site_symmetry_order
_atom_site_calc_flag
_atom_site_refinement_flags_posn
_atom_site_refinement_flags_adp
_atom_site_refinement_flags_occupancy
_atom_site_disorder_assembly
_atom_site_disorder_group
Hg1 Hg 0.31856(5) 0.03567(7) 0.48674(3) 0.0387(2) Uani 1 1 d . . . . .
S1 S 0.3409(5) 0.1657(5) 0.5915(3) 0.0399(12) Uani 1 1 d . . . . .
O1 O 0.5044(18) 0.2001(19) 0.4682(12) 0.055(5) Uani 1 1 d . U . . .
O2 O 0.6429(14) 0.4686(14) 0.5454(11) 0.044(4) Uani 1 1 d . U . . .
O3 O 0.5117(15) 0.4309(19) 0.6733(10) 0.053(4) Uani 1 1 d . U . . .
C1 C 0.4440(17) 0.2659(19) 0.5799(11) 0.041(5) Uani 1 1 d D U . . .
C2 C 0.5012(15) 0.2686(18) 0.5200(10) 0.037(4) Uani 1 1 d D U . . .
C3 C 0.5670(15) 0.3899(17) 0.5539(10) 0.033(4) Uani 1 1 d D U . . .
C4 C 0.5081(17) 0.3727(19) 0.6125(10) 0.041(5) Uani 1 1 d D U . . .
C5 C 0.590(2) 0.540(2) 0.6921(14) 0.050(6) Uani 1 1 d . U . . .
H5A H 0.653275 0.517989 0.672620 0.075 Uiso 1 1 calc R U . . .
H5B H 0.609949 0.545506 0.742849 0.075 Uiso 1 1 calc R U . . .
H5C H 0.559850 0.628926 0.673443 0.075 Uiso 1 1 calc R U . . .
C6 C 0.2967(18) -0.0837(18) 0.3944(12) 0.034(4) Uani 1 1 d . U . . .
C7 C 0.2222(18) -0.194(2) 0.3844(13) 0.043(5) Uani 1 1 d . U . . .
H7 H 0.176055 -0.210769 0.416109 0.052 Uiso 1 1 calc R U . . .
C8 C 0.220(2) -0.277(2) 0.3250(16) 0.054(6) Uani 1 1 d . U . . .
H8 H 0.169395 -0.350437 0.314491 0.064 Uiso 1 1 calc R U . . .
C9 C 0.298(2) -0.247(2) 0.2780(15) 0.056(6) Uani 1 1 d . U . . .
H9 H 0.301317 -0.308145 0.240217 0.067 Uiso 1 1 calc R U . . .
C10 C 0.363(2) -0.135(2) 0.2891(14) 0.049(5) Uani 1 1 d . U . . .
H10 H 0.407612 -0.112242 0.257021 0.059 Uiso 1 1 calc R U . . .
C11 C 0.365(2) -0.055(3) 0.3480(15) 0.046(5) Uani 1 1 d . U . . .
H11 H 0.412525 0.021542 0.357044 0.055 Uiso 1 1 calc R U . . .
Hg2 Hg 0.70122(4) 0.97699(7) 0.52163(3) 0.0403(2) Uani 1 1 d . . . . .
S2 S 0.6762(5) 0.8445(5) 0.4167(4) 0.0415(12) Uani 1 1 d . . . . .
O4 O 0.5191(18) 0.820(2) 0.5411(12) 0.058(5) Uani 1 1 d . U . . .
O5 O 0.3911(19) 0.5451(17) 0.4728(12) 0.055(5) Uani 1 1 d . U . . .
O6 O 0.5244(14) 0.5601(17) 0.3457(9) 0.045(3) Uani 1 1 d . U . . .
C12 C 0.5735(14) 0.7461(15) 0.4335(9) 0.029(4) Uani 1 1 d D U . . .
C13 C 0.5056(15) 0.7472(19) 0.4875(10) 0.038(5) Uani 1 1 d D U . . .
C14 C 0.4416(12) 0.6247(15) 0.4523(9) 0.024(3) Uani 1 1 d D U . . .
C15 C 0.5160(15) 0.6331(17) 0.4018(10) 0.036(4) Uani 1 1 d D U . . .
C16 C 0.449(3) 0.443(3) 0.3292(17) 0.066(7) Uani 1 1 d . U . . .
H16A H 0.483838 0.356341 0.347897 0.099 Uiso 1 1 calc R U . . .
H16B H 0.426661 0.434938 0.278592 0.099 Uiso 1 1 calc R U . . .
H16C H 0.386386 0.460175 0.350079 0.099 Uiso 1 1 calc R U . . .
C17 C 0.718(2) 1.091(2) 0.6113(13) 0.041(5) Uani 1 1 d . U . . .
C18 C 0.7869(19) 1.201(2) 0.6249(15) 0.052(6) Uani 1 1 d . U . . .
H18 H 0.829339 1.225514 0.591850 0.063 Uiso 1 1 calc R U . . .
C19 C 0.796(2) 1.277(3) 0.685(2) 0.067(8) Uani 1 1 d . U . . .
H19 H 0.843003 1.355410 0.690840 0.080 Uiso 1 1 calc R U . . .
C20 C 0.746(2) 1.249(2) 0.7341(15) 0.053(5) Uani 1 1 d . U . . .
H20 H 0.757253 1.299853 0.776485 0.064 Uiso 1 1 calc R U . . .
C21 C 0.676(2) 1.142(2) 0.7218(15) 0.051(6) Uani 1 1 d . U . . .
H21 H 0.637779 1.118503 0.757201 0.061 Uiso 1 1 calc R U . . .
C22 C 0.656(2) 1.062(3) 0.6604(15) 0.046(5) Uani 1 1 d . U . . .
H22 H 0.602579 0.991448 0.652969 0.055 Uiso 1 1 calc R U . . .

loop_
_atom_site_aniso_label
_atom_site_aniso_U_11
_atom_site_aniso_U_22
_atom_site_aniso_U_33
_atom_site_aniso_U_23
_atom_site_aniso_U_13
_atom_site_aniso_U_12
Hg1 0.0347(4) 0.0468(4) 0.0370(5) -0.0024(3) 0.0130(3) -0.0019(3)
S1 0.038(3) 0.052(2) 0.033(3) -0.0006(19) 0.017(2) -0.007(2)
O1 0.057(8) 0.065(7) 0.049(8) -0.004(6) 0.024(7) -0.013(6)
O2 0.024(6) 0.056(7) 0.051(8) 0.008(5) 0.009(5) -0.017(5)
O3 0.052(6) 0.056(5) 0.053(6) -0.004(4) 0.015(4) -0.005(4)
C1 0.043(6) 0.044(6) 0.037(6) 0.000(4) 0.013(5) -0.001(4)
C2 0.032(6) 0.041(6) 0.036(6) 0.001(4) 0.007(4) 0.000(4)
C3 0.027(6) 0.037(5) 0.034(6) 0.006(4) 0.006(4) 0.001(4)
C4 0.040(6) 0.042(6) 0.042(6) 0.003(4) 0.009(5) 0.001(4)
C5 0.048(9) 0.054(9) 0.051(9) -0.014(7) 0.019(8) -0.015(7)
C6 0.028(6) 0.041(6) 0.033(6) -0.003(4) 0.003(4) 0.003(4)
C7 0.043(6) 0.045(6) 0.041(6) 0.000(4) 0.007(5) -0.001(4)
C8 0.059(8) 0.051(7) 0.051(7) -0.001(5) 0.010(5) -0.001(5)
C9 0.056(7) 0.056(7) 0.054(7) -0.004(5) 0.009(5) 0.007(5)
C10 0.049(7) 0.054(7) 0.044(7) 0.001(5) 0.010(5) 0.003(5)
C11 0.047(7) 0.049(6) 0.045(7) -0.001(5) 0.012(5) 0.006(5)
Hg2 0.0408(5) 0.0434(4) 0.0400(5) -0.0035(4) 0.0159(4) -0.0036(4)
S2 0.035(3) 0.053(2) 0.042(3) -0.005(2) 0.021(3) -0.012(2)
O4 0.054(8) 0.076(8) 0.049(8) -0.015(6) 0.025(7) -0.014(7)
O5 0.058(9) 0.057(7) 0.051(8) 0.004(6) 0.012(7) -0.007(6)
O6 0.043(5) 0.050(5) 0.045(5) -0.006(4) 0.013(4) -0.004(4)
C12 0.027(5) 0.032(5) 0.027(5) 0.003(4) 0.007(4) 0.000(4)
C13 0.036(6) 0.043(6) 0.036(6) 0.003(4) 0.009(4) -0.001(4)
C14 0.005(4) 0.038(5) 0.027(5) 0.004(4) -0.003(4) 0.004(4)
C15 0.031(6) 0.040(5) 0.036(6) 0.004(4) 0.007(4) -0.001(4)
C16 0.066(11) 0.071(10) 0.060(11) -0.004(8) 0.010(8) -0.004(8)
C17 0.041(7) 0.044(6) 0.039(6) -0.003(4) 0.006(5) 0.006(4)
C18 0.053(7) 0.053(7) 0.051(7) 0.000(5) 0.011(5) -0.001(5)
C19 0.069(9) 0.065(8) 0.066(9) -0.002(5) 0.011(5) -0.001(5)
C20 0.053(7) 0.055(7) 0.051(7) -0.002(5) 0.010(5) 0.004(5)
C21 0.051(7) 0.054(7) 0.047(7) 0.000(5) 0.010(5) 0.007(5)
C22 0.046(6) 0.049(6) 0.044(6) -0.001(5) 0.012(5) 0.005(5)

loop_
_atom_type_symbol
_atom_type_description
_atom_type_scat_dispersion_real
_atom_type_scat_dispersion_imag
_atom_type_scat_source
C C 0.0181 0.0091 'International Tables Vol C Tables 4.2.6.8 and 6.1.1.4'
H H 0.0000 0.0000 'International Tables Vol C Tables 4.2.6.8 and 6.1.1.4'
Hg Hg -4.2923 7.6849 'International Tables Vol C Tables 4.2.6.8 and 6.1.1.4'
O O 0.0492 0.0322 'International Tables Vol C Tables 4.2.6.8 and 6.1.1.4'
S S 0.3331 0.5567 'International Tables Vol C Tables 4.2.6.8 and 6.1.1.4'

loop_
_exptl_crystal_face_index_h
_exptl_crystal_face_index_k
_exptl_crystal_face_index_l
_exptl_crystal_face_perp_dist
5 -5 -4 0.0337
-6 -4 -1 0.0336
-7 4 4 0.1119
7 -3 -3 0.0184
4 5 1 0.0767
0 1 -12 0.0106
0 -1 12 0.0066

loop_
_geom_angle_atom_site_label_1
_geom_angle_atom_site_label_2
_geom_angle_atom_site_label_3
_geom_angle
_geom_angle_site_symmetry_1
_geom_angle_site_symmetry_3
_geom_angle_publ_flag
C6 Hg1 S1 178.7(6) . . ?
C1 S1 Hg1 98.6(7) . . ?
C4 O3 C5 116.1(18) . . ?
C4 C1 C2 90.8(15) . . ?
C4 C1 S1 140.2(15) . . ?
C2 C1 S1 129.0(13) . . ?
O1 C2 C1 138.2(18) . . ?
O1 C2 C3 132.5(18) . . ?
C1 C2 C3 89.1(13) . . ?
O2 C3 C4 132.6(18) . . ?
O2 C3 C2 141.0(19) . . ?
C4 C3 C2 86.1(13) . . ?
O3 C4 C1 130.4(18) . . ?
O3 C4 C3 135.8(17) . . ?
C1 C4 C3 93.8(15) . . ?
O3 C5 H5A 109.5 . . ?
O3 C5 H5B 109.5 . . ?
H5A C5 H5B 109.5 . . ?
O3 C5 H5C 109.5 . . ?
H5A C5 H5C 109.5 . . ?
H5B C5 H5C 109.5 . . ?
C7 C6 C11 123(2) . . ?
C7 C6 Hg1 119.9(17) . . ?
C11 C6 Hg1 117.0(17) . . ?
C6 C7 C8 117(2) . . ?
C6 C7 H7 121.7 . . ?
C8 C7 H7 121.7 . . ?
C7 C8 C9 119(3) . . ?
C7 C8 H8 120.5 . . ?
C9 C8 H8 120.5 . . ?
C10 C9 C8 121(2) . . ?
C10 C9 H9 119.6 . . ?
C8 C9 H9 119.6 . . ?
C9 C10 C11 119(3) . . ?
C9 C10 H10 120.5 . . ?
C11 C10 H10 120.5 . . ?
C10 C11 C6 121(3) . . ?
C10 C11 H11 119.3 . . ?
C6 C11 H11 119.3 . . ?
C17 Hg2 S2 178.4(7) . . ?
C12 S2 Hg2 96.2(6) . . ?
C15 O6 C16 115.5(19) . . ?
C15 C12 C13 89.6(13) . . ?
C15 C12 S2 135.1(13) . . ?
C13 C12 S2 135.2(12) . . ?
O4 C13 C12 126.7(17) . . ?
O4 C13 C14 142.3(18) . . ?
C12 C13 C14 90.4(12) . . ?
O4 C13 C15 168.3(17) . . ?
C12 C13 C15 43.1(7) . . ?
C14 C13 C15 47.4(7) . . ?
O5 C14 C15 138.9(18) . . ?
O5 C14 C13 131.2(19) . . ?
C15 C14 C13 84.5(12) . . ?
O6 C15 C12 131.6(16) . . ?
O6 C15 C14 133.0(15) . . ?
C12 C15 C14 95.4(13) . . ?
O6 C15 C13 178.9(15) . . ?
C12 C15 C13 47.3(8) . . ?
C14 C15 C13 48.1(7) . . ?
O6 C16 H16A 109.5 . . ?
O6 C16 H16B 109.5 . . ?
H16A C16 H16B 109.5 . . ?
O6 C16 H16C 109.5 . . ?
H16A C16 H16C 109.5 . . ?
H16B C16 H16C 109.5 . . ?
C22 C17 C18 117(2) . . ?
C22 C17 Hg2 120.4(19) . . ?
C18 C17 Hg2 122(2) . . ?
C19 C18 C17 122(3) . . ?
C19 C18 H18 119.2 . . ?
C17 C18 H18 119.2 . . ?
C20 C19 C18 124(3) . . ?
C20 C19 H19 118.1 . . ?
C18 C19 H19 118.1 . . ?
C19 C20 C21 116(3) . . ?
C19 C20 H20 122.1 . . ?
C21 C20 H20 122.1 . . ?
C20 C21 C22 125(3) . . ?
C20 C21 H21 117.5 . . ?
C22 C21 H21 117.5 . . ?
C17 C22 C21 116(3) . . ?
C17 C22 H22 121.8 . . ?
C21 C22 H22 121.8 . . ?

loop_
_geom_bond_atom_site_label_1
_geom_bond_atom_site_label_2
_geom_bond_distance
_geom_bond_site_symmetry_2
_geom_bond_publ_flag
Hg1 C6 2.11(2) . ?
Hg1 S1 2.370(6) . ?
S1 C1 1.681(18) . ?
O1 C2 1.22(3) . ?
O2 C3 1.26(2) . ?
O3 C4 1.31(3) . ?
O3 C5 1.44(3) . ?
C1 C4 1.387(12) . ?
C1 C2 1.496(12) . ?
C2 C3 1.510(12) . ?
C3 C4 1.498(12) . ?
C5 H5A 0.9800 . ?
C5 H5B 0.9800 . ?
C5 H5C 0.9800 . ?
C6 C7 1.41(3) . ?
C6 C11 1.40(4) . ?
C7 C8 1.40(4) . ?
C7 H7 0.9500 . ?
C8 C9 1.51(4) . ?
C8 H8 0.9500 . ?
C9 C10 1.35(4) . ?
C9 H9 0.9500 . ?
C10 C11 1.38(4) . ?
C10 H10 0.9500 . ?
C11 H11 0.9500 . ?
Hg2 C17 2.05(2) . ?
Hg2 S2 2.384(6) . ?
S2 C12 1.699(16) . ?
O4 C13 1.24(3) . ?
O5 C14 1.12(2) . ?
O6 C15 1.32(2) . ?
O6 C16 1.47(3) . ?
C12 C15 1.386(12) . ?
C12 C13 1.492(12) . ?
C13 C14 1.518(12) . ?
C13 C15 2.03(2) . ?
C14 C15 1.500(12) . ?
C16 H16A 0.9800 . ?
C16 H16B 0.9800 . ?
C16 H16C 0.9800 . ?
C17 C22 1.39(4) . ?
C17 C18 1.36(3) . ?
C18 C19 1.37(4) . ?
C18 H18 0.9500 . ?
C19 C20 1.28(5) . ?
C19 H19 0.9500 . ?
C20 C21 1.35(4) . ?
C20 H20 0.9500 . ?
C21 C22 1.40(4) . ?
C21 H21 0.9500 . ?
C22 H22 0.9500 . ?
